data_4077288
loop_
_publ_author_name
'Vicente, Jos\'e'
'Abad, Jos\'e-Antonio'
'F\"ortsch, Walter'
'Jones, Peter G.'
'Fischer, Axel K.'

_publ_section_title
;
 Synthesis of Ortho-Palladated Phenol Derivatives. Study of Their
 Reactivity with Carbon Monoxide and Isonitriles
;
_journal_issue 13
_journal_name_full Organometallics
_journal_page_first 2704
_journal_paper_doi 10.1021/om010074z
_journal_volume 20
_journal_year 2001
_chemical_formula_sum 'C27 H24 I N3 O2 Pd'
_chemical_formula_weight 655.79
_chemical_name_systematic
;
 ?
;
_space_group_IT_number 14
_symmetry_cell_setting monoclinic
_symmetry_space_group_name_Hall '-P 2yn'
_symmetry_space_group_name_H-M 'P 1 21/n 1'
_atom_sites_solution_hydrogens geom
_atom_sites_solution_primary direct
_atom_sites_solution_secondary difmap
_audit_creation_method SHELXL-97
_cell_angle_alpha 90.00
_cell_angle_beta 103.876(3)
_cell_angle_gamma 90.00
_cell_formula_units_Z 4
_cell_length_a 10.0568(8)
_cell_length_b 13.3006(12)
_cell_length_c 18.6197(16)
_cell_measurement_reflns_used 4779
_cell_measurement_temperature 143(2)
_cell_measurement_theta_max 28
_cell_measurement_theta_min 2
_cell_volume 2417.9(4)
_computing_cell_refinement 'Bruker SAINT'
_computing_data_collection 'Bruker SMART'
_computing_data_reduction 'Bruker SAINT'
_computing_molecular_graphics 'Siemens SMART'
_computing_publication_material SHELXL-97
_computing_structure_refinement 'SHELXL-97 (Sheldrick, 1997)'
_computing_structure_solution 'SHELXS-97 (Sheldrick, 1990)'
_diffrn_ambient_temperature 143(2)
_diffrn_detector_area_resol_mean 8.192
_diffrn_measured_fraction_theta_full 0.998
_diffrn_measured_fraction_theta_max 0.998
_diffrn_measurement_device_type 'Bruker SMART 1000 CCD'
_diffrn_measurement_method \w-scans
_diffrn_radiation_monochromator graphite
_diffrn_radiation_source 'fine-focus sealed tube'
_diffrn_radiation_type MoK\a
_diffrn_radiation_wavelength 0.71073
_diffrn_reflns_av_R_equivalents 0.0410
_diffrn_reflns_av_sigmaI/netI 0.0688
_diffrn_reflns_limit_h_max 13
_diffrn_reflns_limit_h_min -14
_diffrn_reflns_limit_k_max 18
_diffrn_reflns_limit_k_min -18
_diffrn_reflns_limit_l_max 15
_diffrn_reflns_limit_l_min -26
_diffrn_reflns_number 19897
_diffrn_reflns_theta_full 30.00
_diffrn_reflns_theta_max 30.00
_diffrn_reflns_theta_min 1.90
_exptl_absorpt_coefficient_mu 2.074
_exptl_absorpt_correction_T_max 0.962
_exptl_absorpt_correction_T_min 0.811
_exptl_absorpt_correction_type 'multiple scans (SADABS)'
_exptl_crystal_colour orange
_exptl_crystal_density_diffrn 1.802
_exptl_crystal_density_method 'not measured'
_exptl_crystal_description prism
_exptl_crystal_F_000 1288
_exptl_crystal_size_max 0.26
_exptl_crystal_size_mid 0.09
_exptl_crystal_size_min 0.07
_refine_diff_density_max 1.298
_refine_diff_density_min -0.884
_refine_diff_density_rms 0.117
_refine_ls_extinction_method none
_refine_ls_goodness_of_fit_ref 0.977
_refine_ls_hydrogen_treatment constr
_refine_ls_matrix_type full
_refine_ls_number_parameters 310
_refine_ls_number_reflns 7041
_refine_ls_number_restraints 69
_refine_ls_restrained_S_all 0.973
_refine_ls_R_factor_all 0.0803
_refine_ls_R_factor_gt 0.0377
_refine_ls_shift/su_max 0.001
_refine_ls_shift/su_mean 0.000
_refine_ls_structure_factor_coef Fsqd
_refine_ls_weighting_details 'calc w=1/[\s^2^(Fo^2^)+(0.0330P)^2^] where P=(Fo^2^+2Fc^2^)/3'
_refine_ls_weighting_scheme calc
_refine_ls_wR_factor_gt 0.0770
_refine_ls_wR_factor_ref 0.0842
_reflns_number_gt 4304
_reflns_number_total 7041
_reflns_threshold_expression >2sigma(I)
_cod_data_source_file om010074z.cif
_cod_data_source_block dec24
_cod_original_sg_symbol_H-M 'P 21/n'
_cod_database_code 4077288

loop_
_symmetry_equiv_pos_as_xyz
'x, y, z'
'-x+1/2, y+1/2, -z+1/2'
'-x, -y, -z'
'x-1/2, -y-1/2, z-1/2'

loop_
_atom_site_label
_atom_site_type_symbol
_atom_site_fract_x
_atom_site_fract_y
_atom_site_fract_z
_atom_site_U_iso_or_equiv
_atom_site_adp_type
_atom_site_occupancy
_atom_site_symmetry_multiplicity
_atom_site_calc_flag
_atom_site_refinement_flags
Pd Pd 0.26296(3) 0.31862(2) 0.533391(15) 0.01943(8) Uani 1 1 d .
I I 0.39535(3) 0.18196(2) 0.479790(14) 0.02603(8) Uani 1 1 d .
N1 N 0.1561(3) 0.4381(2) 0.56934(17) 0.0228(7) Uani 1 1 d U
N2 N 0.3101(3) 0.4446(2) 0.47120(17) 0.0220(7) Uani 1 1 d U
N3 N 0.2723(3) 0.1830(3) 0.65981(18) 0.0251(7) Uani 1 1 d U
C1 C 0.2071(4) 0.2137(3) 0.5968(2) 0.0194(8) Uani 1 1 d U
C11 C 0.1809(4) 0.5305(3) 0.5454(2) 0.0251(9) Uani 1 1 d U
C13 C 0.0706(4) 0.4290(3) 0.6140(2) 0.0289(9) Uani 1 1 d U
H13 H 0.0513 0.3637 0.6295 0.035 Uiso 1 1 calc R
C14 C 0.0088(4) 0.5111(3) 0.6384(2) 0.0319(10) Uani 1 1 d U
H14 H -0.0516 0.5021 0.6701 0.038 Uiso 1 1 calc R
C15 C 0.0365(4) 0.6058(4) 0.6161(2) 0.0369(11) Uani 1 1 d U
H15 H -0.0029 0.6635 0.6328 0.044 Uiso 1 1 calc R
C16 C 0.1226(4) 0.6151(3) 0.5691(2) 0.0306(10) Uani 1 1 d U
H16 H 0.1422 0.6799 0.5528 0.037 Uiso 1 1 calc R
C21 C 0.2666(4) 0.5359(3) 0.4912(2) 0.0241(8) Uani 1 1 d U
C23 C 0.3775(4) 0.4438(3) 0.4179(2) 0.0254(9) Uani 1 1 d U
H23 H 0.4085 0.3811 0.4037 0.030 Uiso 1 1 calc R
C24 C 0.4048(4) 0.5303(3) 0.3819(2) 0.0310(10) Uani 1 1 d U
H24 H 0.4502 0.5263 0.3428 0.037 Uiso 1 1 calc R
C25 C 0.3646(4) 0.6221(3) 0.4043(2) 0.0336(10) Uani 1 1 d U
H25 H 0.3844 0.6825 0.3817 0.040 Uiso 1 1 calc R
C26 C 0.2953(4) 0.6249(3) 0.4599(2) 0.0295(10) Uani 1 1 d U
H26 H 0.2677 0.6873 0.4764 0.035 Uiso 1 1 calc R
C31 C 0.4102(4) 0.2050(3) 0.6952(2) 0.0229(9) Uani 1 1 d U
C32 C 0.5078(4) 0.1279(3) 0.6969(2) 0.0273(9) Uani 1 1 d U
C33 C 0.6411(4) 0.1452(3) 0.7354(2) 0.0333(10) Uani 1 1 d U
H33 H 0.7079 0.0946 0.7358 0.040 Uiso 1 1 calc R
C34 C 0.6805(4) 0.2342(4) 0.7733(2) 0.0347(11) Uani 1 1 d U
H34 H 0.7735 0.2447 0.7984 0.042 Uiso 1 1 calc R
C35 C 0.5843(4) 0.3066(3) 0.7743(2) 0.0308(10) Uani 1 1 d U
H35 H 0.6107 0.3666 0.8018 0.037 Uiso 1 1 calc R
C36 C 0.4472(4) 0.2940(3) 0.7357(2) 0.0252(9) Uani 1 1 d U
C37 C 0.4654(5) 0.0273(3) 0.6606(2) 0.0368(11) Uani 1 1 d U
H37A H 0.4410 0.0356 0.6067 0.044 Uiso 1 1 calc R
H37B H 0.3862 0.0016 0.6769 0.044 Uiso 1 1 calc R
H37C H 0.5416 -0.0203 0.6746 0.044 Uiso 1 1 calc R
C38 C 0.3418(4) 0.3736(3) 0.7408(2) 0.0354(11) Uani 1 1 d U
H38A H 0.3291 0.4187 0.6981 0.042 Uiso 1 1 calc R
H38B H 0.3738 0.4124 0.7864 0.042 Uiso 1 1 calc R
H38C H 0.2546 0.3412 0.7413 0.042 Uiso 1 1 calc R
C41 C 0.0641(4) 0.1756(3) 0.5670(2) 0.0244(8) Uani 1 1 d U
C42 C -0.0326(4) 0.1696(4) 0.6101(2) 0.0360(11) Uani 1 1 d U
C43 C -0.1604(5) 0.1299(4) 0.5836(3) 0.0412(12) Uani 1 1 d U
H43 H -0.2226 0.1265 0.6147 0.049 Uiso 1 1 calc R
C44 C -0.1990(4) 0.0953(3) 0.5127(3) 0.0344(10) Uani 1 1 d U
H44 H -0.2863 0.0651 0.4950 0.041 Uiso 1 1 calc R
C45 C -0.1103(4) 0.1045(3) 0.4666(2) 0.0310(10) Uani 1 1 d U
H45 H -0.1380 0.0834 0.4165 0.037 Uiso 1 1 calc R
C46 C 0.0199(4) 0.1448(3) 0.4940(2) 0.0261(9) Uani 1 1 d U
H46 H 0.0799 0.1513 0.4619 0.031 Uiso 1 1 calc R
C47 C 0.0214(5) 0.1603(4) 0.7393(3) 0.0511(15) Uani 1 1 d U
C48 C 0.0833(5) 0.2206(4) 0.8089(3) 0.0586(16) Uani 1 1 d U
H48A H 0.0641 0.1867 0.8520 0.070 Uiso 1 1 calc R
H48B H 0.0430 0.2881 0.8044 0.070 Uiso 1 1 calc R
H48C H 0.1826 0.2259 0.8150 0.070 Uiso 1 1 calc R
O1 O 0.0011(3) 0.2190(2) 0.68004(18) 0.0419(8) Uani 1 1 d .
O2 O -0.0110(4) 0.0742(3) 0.7385(2) 0.0689(12) Uani 1 1 d .

loop_
_atom_site_aniso_label
_atom_site_aniso_U_11
_atom_site_aniso_U_22
_atom_site_aniso_U_33
_atom_site_aniso_U_23
_atom_site_aniso_U_13
_atom_site_aniso_U_12
Pd 0.01871(15) 0.02256(16) 0.01768(15) -0.00025(13) 0.00565(11) -0.00030(13)
I 0.02760(15) 0.02636(14) 0.02676(15) -0.00014(12) 0.01169(11) 0.00325(13)
N1 0.0191(17) 0.0277(18) 0.0200(18) 0.0007(14) 0.0013(13) 0.0008(14)
N2 0.0188(17) 0.0240(18) 0.0219(18) 0.0031(14) 0.0023(13) -0.0017(14)
N3 0.0238(16) 0.0269(17) 0.0246(17) 0.0033(16) 0.0061(13) -0.0029(15)
C1 0.023(2) 0.0200(19) 0.0181(19) -0.0041(15) 0.0107(16) -0.0034(15)
C11 0.020(2) 0.030(2) 0.021(2) -0.0041(17) -0.0023(15) 0.0005(17)
C13 0.026(2) 0.037(2) 0.023(2) -0.0046(18) 0.0042(17) 0.0037(18)
C14 0.023(2) 0.049(3) 0.022(2) -0.0132(19) 0.0031(17) 0.0064(19)
C15 0.031(2) 0.044(3) 0.032(3) -0.014(2) -0.0011(19) 0.011(2)
C16 0.032(2) 0.025(2) 0.030(2) -0.0057(18) -0.0016(18) 0.0065(18)
C21 0.0183(19) 0.029(2) 0.021(2) -0.0001(17) -0.0031(15) -0.0003(16)
C23 0.019(2) 0.031(2) 0.026(2) -0.0031(17) 0.0058(16) -0.0017(17)
C24 0.024(2) 0.044(3) 0.025(2) 0.0055(19) 0.0055(17) -0.003(2)
C25 0.031(2) 0.030(2) 0.036(3) 0.009(2) 0.000(2) -0.0072(19)
C26 0.028(2) 0.023(2) 0.034(3) 0.0016(18) -0.0006(19) 0.0004(18)
C31 0.024(2) 0.027(2) 0.020(2) 0.0071(15) 0.0090(16) -0.0033(15)
C32 0.029(2) 0.033(2) 0.021(2) 0.0077(17) 0.0104(17) 0.0017(18)
C33 0.028(2) 0.045(3) 0.027(2) 0.0125(19) 0.0070(18) 0.0092(19)
C34 0.021(2) 0.055(3) 0.027(2) 0.010(2) 0.0011(18) -0.007(2)
C35 0.035(2) 0.034(2) 0.022(2) 0.0030(17) 0.0060(18) -0.0124(19)
C36 0.026(2) 0.028(2) 0.022(2) 0.0063(16) 0.0064(17) -0.0029(16)
C37 0.044(3) 0.034(3) 0.030(3) 0.0056(19) 0.004(2) 0.008(2)
C38 0.034(2) 0.038(3) 0.033(3) -0.009(2) 0.004(2) 0.000(2)
C41 0.0232(19) 0.023(2) 0.028(2) 0.0020(18) 0.0078(16) -0.0029(18)
C42 0.033(2) 0.048(3) 0.028(2) -0.010(2) 0.0100(19) -0.013(2)
C43 0.032(3) 0.049(3) 0.048(3) -0.004(2) 0.019(2) -0.011(2)
C44 0.024(2) 0.026(2) 0.051(3) -0.003(2) 0.005(2) -0.0034(18)
C45 0.033(2) 0.022(2) 0.034(2) -0.0071(18) 0.0023(19) -0.0053(18)
C46 0.026(2) 0.024(2) 0.027(2) -0.0008(17) 0.0056(18) -0.0007(17)
C47 0.030(3) 0.051(4) 0.068(4) 0.032(3) 0.002(2) -0.003(2)
C48 0.049(3) 0.081(4) 0.046(3) 0.014(3) 0.012(3) -0.011(3)
O1 0.049(2) 0.0386(19) 0.040(2) 0.0067(15) 0.0149(17) -0.0034(16)
O2 0.077(3) 0.049(3) 0.075(3) 0.022(2) 0.009(2) -0.002(2)

loop_
_atom_type_symbol
_atom_type_description
_atom_type_scat_dispersion_real
_atom_type_scat_dispersion_imag
_atom_type_scat_source
C C 0.0033 0.0016 'International Tables Vol C Tables 4.2.6.8 and 6.1.1.4'
H H 0.0000 0.0000 'International Tables Vol C Tables 4.2.6.8 and 6.1.1.4'
N N 0.0061 0.0033 'International Tables Vol C Tables 4.2.6.8 and 6.1.1.4'
O O 0.0106 0.0060 'International Tables Vol C Tables 4.2.6.8 and 6.1.1.4'
Pd Pd -0.9988 1.0072 'International Tables Vol C Tables 4.2.6.8 and 6.1.1.4'
I I -0.4742 1.8119 'International Tables Vol C Tables 4.2.6.8 and 6.1.1.4'

loop_
_geom_angle_atom_site_label_1
_geom_angle_atom_site_label_2
_geom_angle_atom_site_label_3
_geom_angle
C1 Pd N1 95.85(14)
C1 Pd N2 173.12(14)
N1 Pd N2 77.28(12)
C1 Pd I 88.89(10)
N1 Pd I 175.07(9)
N2 Pd I 97.98(9)
C13 N1 C11 118.9(4)
C13 N1 Pd 125.5(3)
C11 N1 Pd 115.6(3)
C23 N2 C21 117.6(3)
C23 N2 Pd 127.8(3)
C21 N2 Pd 114.6(3)
C1 N3 C31 126.6(3)
N3 C1 C41 118.1(3)
N3 C1 Pd 128.1(3)
C41 C1 Pd 113.5(3)
N1 C11 C16 120.5(4)
N1 C11 C21 116.9(4)
C16 C11 C21 122.5(4)
N1 C13 C14 122.7(4)
C15 C14 C13 118.8(4)
C16 C15 C14 118.6(4)
C15 C16 C11 120.5(4)
N2 C21 C26 122.1(4)
N2 C21 C11 114.8(4)
C26 C21 C11 123.1(4)
N2 C23 C24 123.2(4)
C25 C24 C23 118.7(4)
C26 C25 C24 119.1(4)
C21 C26 C25 119.3(4)
C36 C31 C32 120.4(4)
C36 C31 N3 121.8(4)
C32 C31 N3 117.2(4)
C33 C32 C31 118.3(4)
C33 C32 C37 121.0(4)
C31 C32 C37 120.7(4)
C32 C33 C34 122.1(4)
C35 C34 C33 119.4(4)
C34 C35 C36 121.3(4)
C35 C36 C31 118.5(4)
C35 C36 C38 119.9(4)
C31 C36 C38 121.6(4)
C46 C41 C42 116.1(4)
C46 C41 C1 121.0(4)
C42 C41 C1 122.8(4)
C43 C42 C41 122.3(4)
C43 C42 O1 120.4(4)
C41 C42 O1 116.8(4)
C44 C43 C42 120.3(4)
C43 C44 C45 119.6(4)
C44 C45 C46 119.7(4)
C41 C46 C45 121.7(4)
O2 C47 O1 124.7(6)
O2 C47 C48 124.9(5)
O1 C47 C48 110.3(5)
C47 O1 C42 116.4(4)

loop_
_geom_bond_atom_site_label_1
_geom_bond_atom_site_label_2
_geom_bond_distance
Pd C1 1.994(4)
Pd N1 2.114(3)
Pd N2 2.153(3)
Pd I 2.5904(4)
N1 C13 1.337(5)
N1 C11 1.351(5)
N2 C23 1.329(5)
N2 C21 1.372(5)
N3 C1 1.267(5)
N3 C31 1.416(5)
C1 C41 1.499(5)
C11 C16 1.389(5)
C11 C21 1.478(6)
C13 C14 1.385(5)
C14 C15 1.376(6)
C15 C16 1.376(6)
C21 C26 1.380(5)
C23 C24 1.391(6)
C24 C25 1.381(6)
C25 C26 1.380(6)
C31 C36 1.405(5)
C31 C32 1.414(5)
C32 C33 1.379(6)
C32 C37 1.513(6)
C33 C34 1.387(6)
C34 C35 1.369(6)
C35 C36 1.404(5)
C36 C38 1.517(6)
C41 C46 1.387(5)
C41 C42 1.404(6)
C42 C43 1.367(6)
C42 O1 1.424(5)
C43 C44 1.364(6)
C44 C45 1.383(6)
C45 C46 1.394(5)
C47 O2 1.190(6)
C47 O1 1.326(6)
C47 C48 1.524(8)
